data_2020716
loop_
_publ_author_name
'Hamzehee, Farahnaz'
'Pourayoubi, Mehrdad'
'Ne\<cas, Marek'
'Choquesillo-Lazarte, Duane'

_publ_section_title
;
 Extensive analysis of N---H&#x00B7;&#x00B7;&#x00B7;O hydrogen bonding in
 four classes of phosphorus compounds: a combined experimental and
 database study
;
_journal_issue 3
_journal_name_full 'Acta Crystallographica Section C'
_journal_page_first
;
;
_journal_paper_doi 10.1107/S2053229617001516
_journal_volume 73
_journal_year 2017
_chemical_formula_iupac 'C16 H20 N O P'
_chemical_formula_moiety 'C16 H20 N O P'
_chemical_formula_sum 'C16 H20 N O P'
_chemical_formula_weight 273.30
_chemical_melting_point 381
_chemical_name_systematic
;
Diphenylphosphinic 1-methylpropylamide
;
_space_group_IT_number 114
_symmetry_cell_setting tetragonal
_symmetry_space_group_name_Hall 'P -4 2n'
_symmetry_space_group_name_H-M 'P -4 21 c'
_atom_sites_solution_hydrogens geom
_atom_sites_solution_primary direct
_atom_sites_solution_secondary difmap
_audit_creation_method SHELXL-97
_cell_angle_alpha 90.00
_cell_angle_beta 90.00
_cell_angle_gamma 90.00
_cell_formula_units_Z 8
_cell_length_a 18.7952(3)
_cell_length_b 18.7952(3)
_cell_length_c 8.5279(3)
_cell_measurement_reflns_used 9050
_cell_measurement_temperature 120(2)
_cell_measurement_theta_max 29.7280
_cell_measurement_theta_min 1.5170
_cell_volume 3012.56(13)
_computing_cell_refinement
;
CrysAlis PRO (Rigaku OD, 2015)
;
_computing_data_collection
;
<i>CrystalClear-SM Expert</i> (Rigaku, 2011)
;
_computing_data_reduction
;
CrysAlis PRO (Rigaku OD, 2015)
;
_computing_molecular_graphics
;
Mercury (Macrae <i>et al</i>., 2008)
;
_computing_publication_material
;
enCIFer (Allen <i>et al</i>., 2004
;
_computing_structure_refinement
;
SHELXL97 (Sheldrick, 2008)
;
_computing_structure_solution
;
SHELXS97 (Sheldrick, 2008)
;
_diffrn_ambient_temperature 120(2)
_diffrn_detector_area_resol_mean 28.5714
_diffrn_measured_fraction_theta_full 0.997
_diffrn_measured_fraction_theta_max 0.997
_diffrn_measurement_device
;
AFC11 (Right): Eulerian 3 circle
;
_diffrn_measurement_device_type
;
Rigaku Saturn724+ (2x2 bin mode)
;
_diffrn_measurement_method 'profile data from \w-scans'
_diffrn_radiation_monochromator Multilayer
_diffrn_radiation_type MoK\a
_diffrn_radiation_wavelength 0.71073
_diffrn_reflns_av_R_equivalents 0.0640
_diffrn_reflns_av_sigmaI/netI 0.0370
_diffrn_reflns_limit_h_max 22
_diffrn_reflns_limit_h_min -20
_diffrn_reflns_limit_k_max 22
_diffrn_reflns_limit_k_min -22
_diffrn_reflns_limit_l_max 9
_diffrn_reflns_limit_l_min -10
_diffrn_reflns_number 15254
_diffrn_reflns_theta_full 25.34
_diffrn_reflns_theta_max 25.34
_diffrn_reflns_theta_min 3.07
_diffrn_standards_number 0
_exptl_absorpt_coefficient_mu 0.175
_exptl_absorpt_correction_T_max 1.00000
_exptl_absorpt_correction_T_min 0.00837
_exptl_absorpt_correction_type multi-scan
_exptl_absorpt_process_details
;
(CrysAlis PRO; Rigaku OD, 2015)
;
_exptl_crystal_colour colourless
_exptl_crystal_density_diffrn 1.205
_exptl_crystal_density_method 'not measured'
_exptl_crystal_description block
_exptl_crystal_F_000 1168
_exptl_crystal_size_max 0.25
_exptl_crystal_size_mid 0.20
_exptl_crystal_size_min 0.20
_refine_diff_density_max 0.549
_refine_diff_density_min -0.336
_refine_ls_abs_structure_details
;
Flack (1983), 1192 Friedel pairs
;
_refine_ls_abs_structure_Flack 0.37(17)
_refine_ls_extinction_method none
_refine_ls_goodness_of_fit_ref 1.091
_refine_ls_hydrogen_treatment mixed
_refine_ls_matrix_type full
_refine_ls_number_parameters 177
_refine_ls_number_reflns 2762
_refine_ls_number_restraints 1
_refine_ls_restrained_S_all 1.091
_refine_ls_R_factor_all 0.0588
_refine_ls_R_factor_gt 0.0543
_refine_ls_shift/su_max 0.000
_refine_ls_shift/su_mean 0.000
_refine_ls_structure_factor_coef Fsqd
_refine_ls_weighting_details 'calc w=1/[\s^2^(Fo^2^)+(0.0737P)^2^+2.3114P] where P=(Fo^2^+2Fc^2^)/3'
_refine_ls_weighting_scheme calc
_refine_ls_wR_factor_gt 0.1412
_refine_ls_wR_factor_ref 0.1462
_reflns_number_gt 2550
_reflns_number_total 2762
_reflns_threshold_expression I>2sigma(I)
_cod_data_source_file ky3108sup1.cif
_cod_data_source_block II
_cod_database_code 2020716

loop_
_symmetry_equiv_pos_as_xyz
'x, y, z'
'-x, -y, z'
'y, -x, -z'
'-y, x, -z'
'-x+1/2, y+1/2, -z+1/2'
'x+1/2, -y+1/2, -z+1/2'
'-y+1/2, -x+1/2, z+1/2'
'y+1/2, x+1/2, z+1/2'

loop_
_atom_site_type_symbol
_atom_site_label
_atom_site_fract_x
_atom_site_fract_y
_atom_site_fract_z
_atom_site_U_iso_or_equiv
_atom_site_adp_type
_atom_site_calc_flag
_atom_site_refinement_flags
_atom_site_occupancy
_atom_site_symmetry_multiplicity
P P1 0.67735(4) 0.27034(4) -0.00139(10) 0.0257(2) Uani d . 1 1
O O1 0.71589(13) 0.21220(12) 0.0818(3) 0.0339(5) Uani d . 1 1
N N1 0.62736(15) 0.25104(15) -0.1523(3) 0.0294(6) Uani d D 1 1
H H1N 0.6507(16) 0.249(2) -0.241(2) 0.035 Uiso d D 1 1
C C1 0.73865(16) 0.33488(16) -0.0780(4) 0.0272(7) Uani d . 1 1
C C2 0.80764(17) 0.33419(18) -0.0194(4) 0.0374(8) Uani d . 1 1
H H2 0.8214 0.2988 0.0543 0.045 Uiso calc R 1 1
C C3 0.8563(2) 0.3846(2) -0.0677(5) 0.0450(9) Uani d . 1 1
H H3 0.9034 0.3840 -0.0273 0.054 Uiso calc R 1 1
C C4 0.8364(2) 0.43563(19) -0.1747(5) 0.0425(9) Uani d . 1 1
H H4 0.8699 0.4703 -0.2080 0.051 Uiso calc R 1 1
C C5 0.76852(19) 0.43680(17) -0.2335(4) 0.0370(8) Uani d . 1 1
H H5 0.7552 0.4724 -0.3069 0.044 Uiso calc R 1 1
C C6 0.71975(18) 0.38665(16) -0.1867(4) 0.0309(7) Uani d . 1 1
H H6 0.6729 0.3874 -0.2287 0.037 Uiso calc R 1 1
C C7 0.62012(16) 0.31622(16) 0.1345(4) 0.0266(7) Uani d . 1 1
C C8 0.63071(17) 0.30557(18) 0.2952(4) 0.0326(7) Uani d . 1 1
H H8 0.6658 0.2729 0.3302 0.039 Uiso calc R 1 1
C C9 0.59024(18) 0.3425(2) 0.4028(4) 0.0390(9) Uani d . 1 1
H H9 0.5977 0.3349 0.5117 0.047 Uiso calc R 1 1
C C10 0.53954(19) 0.3899(2) 0.3550(5) 0.0413(9) Uani d . 1 1
H H10 0.5123 0.4151 0.4305 0.050 Uiso calc R 1 1
C C11 0.52773(18) 0.40119(18) 0.1941(5) 0.0378(9) Uani d . 1 1
H H11 0.4924 0.4338 0.1599 0.045 Uiso calc R 1 1
C C12 0.56827(18) 0.36420(17) 0.0866(4) 0.0316(7) Uani d . 1 1
H H12 0.5606 0.3717 -0.0223 0.038 Uiso calc R 1 1
C C13 0.5687(2) 0.2003(2) -0.1361(4) 0.0426(9) Uani d . 1 1
H H13 0.5448 0.2090 -0.0331 0.051 Uiso calc R 1 1
C C14 0.5959(2) 0.1212(2) -0.1387(5) 0.0525(11) Uani d . 1 1
H H14A 0.6153 0.1103 -0.2426 0.079 Uiso calc R 1 1
H H14B 0.5563 0.0890 -0.1157 0.079 Uiso calc R 1 1
H H14C 0.6332 0.1152 -0.0595 0.079 Uiso calc R 1 1
C C15 0.5155(2) 0.2120(3) -0.2631(6) 0.0559(11) Uani d . 1 1
H H15A 0.5399 0.2072 -0.3654 0.067 Uiso calc R 1 1
H H15B 0.4792 0.1741 -0.2568 0.067 Uiso calc R 1 1
C C16 0.4807(2) 0.2787(3) -0.2590(6) 0.0681(13) Uani d . 1 1
H H16A 0.4563 0.2843 -0.1583 0.102 Uiso calc R 1 1
H H16B 0.4459 0.2811 -0.3444 0.102 Uiso calc R 1 1
H H16C 0.5158 0.3168 -0.2717 0.102 Uiso calc R 1 1

loop_
_atom_site_aniso_label
_atom_site_aniso_U_11
_atom_site_aniso_U_22
_atom_site_aniso_U_33
_atom_site_aniso_U_12
_atom_site_aniso_U_13
_atom_site_aniso_U_23
P1 0.0312(4) 0.0257(4) 0.0203(4) 0.0035(3) 0.0007(4) 0.0007(4)
O1 0.0430(13) 0.0319(12) 0.0268(12) 0.0103(10) 0.0011(11) 0.0022(10)
N1 0.0346(15) 0.0327(14) 0.0209(13) -0.0056(12) 0.0039(12) -0.0014(11)
C1 0.0280(15) 0.0277(16) 0.0258(15) 0.0014(13) 0.0042(13) -0.0057(13)
C2 0.0318(16) 0.0403(18) 0.0401(19) 0.0073(14) -0.0048(15) -0.0003(16)
C3 0.0312(18) 0.049(2) 0.055(2) -0.0010(17) -0.0005(17) -0.0075(19)
C4 0.040(2) 0.0347(18) 0.052(2) -0.0065(16) 0.0083(18) -0.0070(17)
C5 0.043(2) 0.0233(15) 0.045(2) 0.0058(15) 0.0054(17) 0.0000(15)
C6 0.0340(17) 0.0272(16) 0.0316(17) 0.0034(13) 0.0010(15) -0.0010(14)
C7 0.0279(15) 0.0246(15) 0.0273(16) -0.0023(13) 0.0010(13) -0.0021(13)
C8 0.0292(16) 0.0422(19) 0.0264(16) 0.0032(15) 0.0011(14) -0.0045(14)
C9 0.0378(18) 0.050(2) 0.0289(18) -0.0042(17) 0.0016(15) -0.0130(16)
C10 0.0329(18) 0.044(2) 0.047(2) -0.0021(16) 0.0078(16) -0.0220(18)
C11 0.0259(16) 0.0318(17) 0.056(2) -0.0006(14) 0.0014(17) -0.0078(17)
C12 0.0340(17) 0.0288(16) 0.0321(17) -0.0022(14) 0.0007(15) -0.0022(14)
C13 0.046(2) 0.051(2) 0.0307(18) -0.0153(18) 0.0085(17) -0.0068(16)
C14 0.058(2) 0.050(2) 0.049(2) -0.003(2) -0.001(2) -0.014(2)
C15 0.041(2) 0.068(3) 0.059(3) -0.009(2) -0.0042(19) 0.000(2)
C16 0.053(3) 0.091(4) 0.060(3) 0.002(3) 0.000(2) -0.010(3)

loop_
_atom_type_symbol
_atom_type_description
_atom_type_scat_dispersion_real
_atom_type_scat_dispersion_imag
_atom_type_scat_source
C C 0.0033 0.0016 'International Tables Vol C Tables 4.2.6.8 and 6.1.1.4'
H H 0.0000 0.0000 'International Tables Vol C Tables 4.2.6.8 and 6.1.1.4'
N N 0.0061 0.0033 'International Tables Vol C Tables 4.2.6.8 and 6.1.1.4'
O O 0.0106 0.0060 'International Tables Vol C Tables 4.2.6.8 and 6.1.1.4'
P P 0.1023 0.0942 'International Tables Vol C Tables 4.2.6.8 and 6.1.1.4'

loop_
_geom_angle_atom_site_label_1
_geom_angle_atom_site_label_2
_geom_angle_atom_site_label_3
_geom_angle
_geom_angle_publ_flag
O1 P1 N1 119.42(14) y
O1 P1 C1 110.88(14) y
N1 P1 C1 103.43(14) y
O1 P1 C7 109.58(14) y
N1 P1 C7 105.65(14) y
C1 P1 C7 107.09(14) y
C13 N1 P1 120.2(2) y
C13 N1 H1N 116(2) ?
P1 N1 H1N 114(2) ?
C2 C1 C6 119.0(3) ?
C2 C1 P1 117.5(3) ?
C6 C1 P1 123.5(3) ?
C3 C2 C1 120.3(3) ?
C3 C2 H2 119.8 ?
C1 C2 H2 119.8 ?
C4 C3 C2 119.8(3) ?
C4 C3 H3 120.1 ?
C2 C3 H3 120.1 ?
C5 C4 C3 120.5(3) ?
C5 C4 H4 119.8 ?
C3 C4 H4 119.8 ?
C4 C5 C6 120.2(3) ?
C4 C5 H5 119.9 ?
C6 C5 H5 119.9 ?
C5 C6 C1 120.2(3) ?
C5 C6 H6 119.9 ?
C1 C6 H6 119.9 ?
C12 C7 C8 118.7(3) ?
C12 C7 P1 122.7(3) ?
C8 C7 P1 118.5(2) ?
C9 C8 C7 120.1(3) ?
C9 C8 H8 120.0 ?
C7 C8 H8 120.0 ?
C10 C9 C8 120.9(3) ?
C10 C9 H9 119.5 ?
C8 C9 H9 119.5 ?
C9 C10 C11 120.0(3) ?
C9 C10 H10 120.0 ?
C11 C10 H10 120.0 ?
C12 C11 C10 119.0(3) ?
C12 C11 H11 120.5 ?
C10 C11 H11 120.5 ?
C11 C12 C7 121.3(3) ?
C11 C12 H12 119.4 ?
C7 C12 H12 119.4 ?
N1 C13 C15 109.9(3) ?
N1 C13 C14 111.6(3) ?
C15 C13 C14 110.4(3) ?
N1 C13 H13 108.3 ?
C15 C13 H13 108.3 ?
C14 C13 H13 108.3 ?
C13 C14 H14A 109.5 ?
C13 C14 H14B 109.5 ?
H14A C14 H14B 109.5 ?
C13 C14 H14C 109.5 ?
H14A C14 H14C 109.5 ?
H14B C14 H14C 109.5 ?
C16 C15 C13 115.1(4) ?
C16 C15 H15A 108.5 ?
C13 C15 H15A 108.5 ?
C16 C15 H15B 108.5 ?
C13 C15 H15B 108.5 ?
H15A C15 H15B 107.5 ?
C15 C16 H16A 109.5 ?
C15 C16 H16B 109.5 ?
H16A C16 H16B 109.5 ?
C15 C16 H16C 109.5 ?
H16A C16 H16C 109.5 ?
H16B C16 H16C 109.5 ?

loop_
_geom_bond_atom_site_label_1
_geom_bond_atom_site_label_2
_geom_bond_distance
_geom_bond_publ_flag
P1 O1 1.491(2) y
P1 N1 1.634(3) y
P1 C1 1.796(3) y
P1 C7 1.801(3) y
N1 C13 1.465(4) y
N1 H1N 0.874(10) ?
C1 C2 1.390(4) ?
C1 C6 1.390(4) ?
C2 C3 1.380(5) ?
C2 H2 0.9500 ?
C3 C4 1.375(5) ?
C3 H3 0.9500 ?
C4 C5 1.371(5) ?
C4 H4 0.9500 ?
C5 C6 1.374(5) ?
C5 H5 0.9500 ?
C6 H6 0.9500 ?
C7 C12 1.389(5) ?
C7 C8 1.399(4) ?
C8 C9 1.380(5) ?
C8 H8 0.9500 ?
C9 C10 1.366(5) ?
C9 H9 0.9500 ?
C10 C11 1.407(6) ?
C10 H10 0.9500 ?
C11 C12 1.380(5) ?
C11 H11 0.9500 ?
C12 H12 0.9500 ?
C13 C15 1.489(6) ?
C13 C14 1.572(6) ?
C13 H13 1.0000 ?
C14 H14A 0.9800 ?
C14 H14B 0.9800 ?
C14 H14C 0.9800 ?
C15 C16 1.414(7) ?
C15 H15A 0.9900 ?
C15 H15B 0.9900 ?
C16 H16A 0.9800 ?
C16 H16B 0.9800 ?
C16 H16C 0.9800 ?

loop_
_geom_hbond_atom_site_label_D
_geom_hbond_atom_site_label_H
_geom_hbond_atom_site_label_A
_geom_hbond_site_symmetry_A
_geom_hbond_distance_DH
_geom_hbond_distance_HA
_geom_hbond_distance_DA
_geom_hbond_angle_DHA
N1 H1N O1 8_544 0.874(10) 2.005(15) 2.850(3) 162(3)

_cod_database_fobs_code 2020716
